data_4515712
loop_
_publ_author_name
'Han, Yuxi'
'Zhang, Sutao'
'He, Jianghua'
'Zhang, Yuetao'

_publ_section_title
;
 Switchable C--H Silylation of Indoles Catalyzed by a Thermally Induced
 Frustrated Lewis Pair
;
_journal_issue 9
_journal_name_full 'ACS Catalysis'
_journal_page_first 8765
_journal_paper_doi 10.1021/acscatal.8b01847
_journal_volume 8
_journal_year 2018
_chemical_formula_moiety 'C27 H10 Al Cl F15 N ,C3 H2.5 F0.5'
_chemical_formula_sum 'C30 H12.5 Al Cl F15.5 N'
_chemical_formula_weight 743.84
_space_group_IT_number 14
_space_group_name_Hall '-P 2ybc'
_space_group_name_H-M_alt 'P 1 21/c 1'
_symmetry_cell_setting monoclinic
_symmetry_space_group_name_H-M 'P 1 21/c 1'
_atom_sites_solution_hydrogens geom
_atom_sites_solution_primary direct
_atom_sites_solution_secondary difmap
_audit_creation_method SHELXL-97
_cell_angle_alpha 90.00
_cell_angle_beta 101.156(2)
_cell_angle_gamma 90.00
_cell_formula_units_Z 8
_cell_length_a 10.3070(13)
_cell_length_b 26.879(3)
_cell_length_c 20.890(3)
_cell_measurement_reflns_used 9994
_cell_measurement_temperature 296(2)
_cell_measurement_theta_max 27.86
_cell_measurement_theta_min 2.20
_cell_volume 5678.0(13)
_computing_cell_refinement 'Bruker SMART'
_computing_data_collection 'Bruker SMART'
_computing_data_reduction 'Bruker SMART'
_computing_molecular_graphics SHELXP-97
_computing_publication_material SHELXP-97
_computing_structure_refinement 'SHELXL-97 (Sheldrick, 2008)'
_computing_structure_solution 'SHELXS-97 (Sheldrick, 2008)'
_diffrn_ambient_temperature 296(2)
_diffrn_measured_fraction_theta_full 0.973
_diffrn_measured_fraction_theta_max 0.973
_diffrn_measurement_device_type 'Bruker APEX-II CCD'
_diffrn_measurement_method '\f and \w scans'
_diffrn_radiation_monochromator graphite
_diffrn_radiation_source 'fine-focus sealed tube'
_diffrn_radiation_type MoK\a
_diffrn_radiation_wavelength 0.71073
_diffrn_reflns_av_R_equivalents 0.0521
_diffrn_reflns_av_sigmaI/netI 0.0668
_diffrn_reflns_limit_h_max 13
_diffrn_reflns_limit_h_min -13
_diffrn_reflns_limit_k_max 35
_diffrn_reflns_limit_k_min -35
_diffrn_reflns_limit_l_max 27
_diffrn_reflns_limit_l_min -20
_diffrn_reflns_number 38774
_diffrn_reflns_theta_full 28.46
_diffrn_reflns_theta_max 28.46
_diffrn_reflns_theta_min 1.25
_exptl_absorpt_coefficient_mu 0.293
_exptl_absorpt_correction_type none
_exptl_crystal_colour colourless
_exptl_crystal_density_diffrn 1.740
_exptl_crystal_density_method 'not measured'
_exptl_crystal_description block
_exptl_crystal_F_000 2952
_exptl_crystal_size_max 0.23
_exptl_crystal_size_mid 0.19
_exptl_crystal_size_min 0.10
_refine_diff_density_max 1.700
_refine_diff_density_min -0.901
_refine_diff_density_rms 0.115
_refine_ls_extinction_method none
_refine_ls_goodness_of_fit_ref 1.040
_refine_ls_hydrogen_treatment mixed
_refine_ls_matrix_type full
_refine_ls_number_parameters 876
_refine_ls_number_reflns 13934
_refine_ls_number_restraints 0
_refine_ls_restrained_S_all 1.040
_refine_ls_R_factor_all 0.1086
_refine_ls_R_factor_gt 0.0596
_refine_ls_shift/su_max 0.000
_refine_ls_shift/su_mean 0.000
_refine_ls_structure_factor_coef Fsqd
_refine_ls_weighting_details 'calc w=1/[\s^2^(Fo^2^)+(0.0934P)^2^+4.9406P] where P=(Fo^2^+2Fc^2^)/3'
_refine_ls_weighting_scheme calc
_refine_ls_wR_factor_gt 0.1534
_refine_ls_wR_factor_ref 0.1831
_reflns_number_gt 9116
_reflns_number_total 13934
_reflns_threshold_expression >2sigma(I)
_cod_data_source_file cs8b01847_si_003.cif
_cod_data_source_block a
_cod_depositor_comments
;
The following automatic conversions were performed:

data item '_symmetry_cell_setting' value 'Monoclinic' was changed to
'monoclinic' in accordance with the
/home/data/users/saulius/crontab/automatic-downloads/current/ACS/lib/dictionaries/cif_core.dic
dictionary named 'cif_core.dic' version 2.4.2 last updated on
2011-04-26.

Automatic conversion script
Id: cif_fix_values 6909 2019-04-08 15:41:33Z antanas 
;
_cod_original_cell_volume 5678.1(12)
_cod_original_sg_symbol_H-M 'P2(1)/c  '
_cod_original_formula_sum 'C30 H12.50 Al Cl F15.50 N'
_cod_database_code 4515712

loop_
_symmetry_equiv_pos_as_xyz
'x, y, z'
'-x, y+1/2, -z+1/2'
'-x, -y, -z'
'x, -y-1/2, z-1/2'

loop_
_atom_site_label
_atom_site_type_symbol
_atom_site_fract_x
_atom_site_fract_y
_atom_site_fract_z
_atom_site_U_iso_or_equiv
_atom_site_adp_type
_atom_site_occupancy
_atom_site_symmetry_multiplicity
_atom_site_calc_flag
_atom_site_refinement_flags
Al1 Al 0.33092(9) 0.10615(3) 0.13337(4) 0.0152(2) Uani 1 1 d .
Al2 Al 0.02466(9) 0.22321(4) 0.46670(4) 0.0160(2) Uani 1 1 d .
N1 N 0.4235(2) 0.04903(10) 0.18772(12) 0.0163(5) Uani 1 1 d .
N2 N -0.0745(2) 0.17036(10) 0.40627(12) 0.0171(5) Uani 1 1 d .
Cl1 Cl 0.59491(11) 0.05787(4) 0.47560(4) 0.0390(2) Uani 1 1 d .
Cl2 Cl 0.11521(12) -0.03528(4) 0.37289(5) 0.0462(3) Uani 1 1 d .
C1 C 0.3479(3) 0.00108(12) 0.17140(15) 0.0212(7) Uani 1 1 d .
H1A H 0.4016 -0.0264 0.1901 0.032 Uiso 1 1 calc R
H1B H 0.3258 -0.0028 0.1249 0.032 Uiso 1 1 calc R
H1C H 0.2683 0.0020 0.1888 0.032 Uiso 1 1 calc R
C2 C 0.5619(3) 0.04351(12) 0.17244(15) 0.0179(6) Uani 1 1 d .
H2A H 0.5600 0.0215 0.1354 0.021 Uiso 1 1 calc R
H2B H 0.5958 0.0756 0.1623 0.021 Uiso 1 1 calc R
C3 C 0.6483(3) 0.02162(13) 0.23340(16) 0.0241(7) Uani 1 1 d .
H3A H 0.6499 -0.0144 0.2316 0.029 Uiso 1 1 calc R
H3B H 0.7381 0.0342 0.2395 0.029 Uiso 1 1 calc R
C4 C 0.6263(4) 0.04099(13) 0.35283(16) 0.0252(7) Uani 1 1 d .
H5 H 0.7130 0.0324 0.3710 0.030 Uiso 1 1 calc R
C5 C 0.5391(4) 0.05575(13) 0.39136(16) 0.0287(8) Uani 1 1 d .
C6 C 0.4097(4) 0.06832(14) 0.36586(16) 0.0277(8) Uani 1 1 d .
H7 H 0.3528 0.0769 0.3936 0.033 Uiso 1 1 calc R
C7 C 0.3644(3) 0.06814(13) 0.29905(16) 0.0252(7) Uani 1 1 d .
H8 H 0.2780 0.0773 0.2811 0.030 Uiso 1 1 calc R
C8 C 0.5805(3) 0.03939(12) 0.28575(15) 0.0213(7) Uani 1 1 d .
C9 C 0.4515(3) 0.05387(12) 0.25961(15) 0.0192(6) Uani 1 1 d .
C10 C 0.4344(3) 0.11970(11) 0.06404(14) 0.0158(6) Uani 1 1 d .
C11 C 0.4881(3) 0.16528(11) 0.05209(14) 0.0163(6) Uani 1 1 d .
C12 C 0.5423(3) 0.17547(11) -0.00181(15) 0.0178(6) Uani 1 1 d .
C13 C 0.5442(3) 0.13863(12) -0.04731(15) 0.0202(7) Uani 1 1 d .
C14 C 0.4937(3) 0.09248(12) -0.03771(15) 0.0197(7) Uani 1 1 d .
C15 C 0.4430(3) 0.08394(11) 0.01714(15) 0.0176(6) Uani 1 1 d .
C16 C 0.1477(3) 0.08306(12) 0.09293(15) 0.0181(6) Uani 1 1 d .
C17 C 0.0575(3) 0.07234(13) 0.13176(16) 0.0244(7) Uani 1 1 d .
C18 C -0.0719(3) 0.05853(15) 0.10924(18) 0.0303(8) Uani 1 1 d .
C19 C -0.1168(3) 0.05456(13) 0.04305(19) 0.0294(8) Uani 1 1 d .
C20 C -0.0332(3) 0.06419(12) 0.00183(16) 0.0248(7) Uani 1 1 d .
C21 C 0.0957(3) 0.07842(12) 0.02698(15) 0.0209(7) Uani 1 1 d .
C22 C 0.3338(3) 0.16321(12) 0.19454(14) 0.0171(6) Uani 1 1 d .
C23 C 0.4532(3) 0.17974(12) 0.23051(15) 0.0175(6) Uani 1 1 d .
C24 C 0.4661(3) 0.21962(12) 0.27207(15) 0.0196(7) Uani 1 1 d .
C25 C 0.3560(3) 0.24560(12) 0.27956(15) 0.0205(7) Uani 1 1 d .
C26 C 0.2339(3) 0.23132(12) 0.24498(15) 0.0207(7) Uani 1 1 d .
C27 C 0.2261(3) 0.19106(12) 0.20395(14) 0.0183(6) Uani 1 1 d .
C28 C -0.2108(3) 0.16401(13) 0.42160(16) 0.0222(7) Uani 1 1 d .
H28A H -0.2625 0.1428 0.3895 0.033 Uiso 1 1 calc R
H28B H -0.2529 0.1959 0.4210 0.033 Uiso 1 1 calc R
H28C H -0.2036 0.1493 0.4640 0.033 Uiso 1 1 calc R
C29 C -0.0895(3) 0.18612(12) 0.33499(14) 0.0197(7) Uani 1 1 d .
H29A H -0.1669 0.2071 0.3224 0.024 Uiso 1 1 calc R
H29B H -0.0123 0.2046 0.3285 0.024 Uiso 1 1 calc R
C30 C -0.1044(3) 0.13861(13) 0.29433(15) 0.0229(7) Uani 1 1 d .
H30A H -0.1967 0.1301 0.2793 0.027 Uiso 1 1 calc R
H30B H -0.0617 0.1417 0.2570 0.027 Uiso 1 1 calc R
C31 C -0.0353(3) 0.10088(13) 0.34230(15) 0.0211(7) Uani 1 1 d .
C32 C 0.0049(3) 0.05309(13) 0.33197(17) 0.0257(7) Uani 1 1 d .
H32 H -0.0073 0.0400 0.2900 0.031 Uiso 1 1 calc R
C33 C 0.0636(4) 0.02502(13) 0.38522(18) 0.0287(8) Uani 1 1 d .
C34 C 0.0833(4) 0.04407(13) 0.44827(18) 0.0290(8) Uani 1 1 d .
H34 H 0.1237 0.0247 0.4834 0.035 Uiso 1 1 calc R
C35 C 0.0425(3) 0.09195(13) 0.45835(16) 0.0237(7) Uani 1 1 d .
H35 H 0.0545 0.1051 0.5003 0.028 Uiso 1 1 calc R
C36 C -0.0165(3) 0.11991(12) 0.40515(14) 0.0169(6) Uani 1 1 d .
C37 C -0.0690(3) 0.23454(12) 0.54085(14) 0.0189(6) Uani 1 1 d .
C38 C -0.0782(3) 0.19729(13) 0.58541(16) 0.0246(7) Uani 1 1 d .
C39 C -0.1300(4) 0.20310(15) 0.64104(16) 0.0291(8) Uani 1 1 d .
C40 C -0.1767(3) 0.24934(15) 0.65409(16) 0.0294(8) Uani 1 1 d .
C41 C -0.1699(3) 0.28801(14) 0.61214(16) 0.0257(8) Uani 1 1 d .
C42 C -0.1170(3) 0.28015(13) 0.55707(15) 0.0216(7) Uani 1 1 d .
C43 C 0.0251(3) 0.28427(12) 0.41176(14) 0.0183(6) Uani 1 1 d .
C44 C -0.0930(3) 0.30473(12) 0.37937(15) 0.0208(7) Uani 1 1 d .
C45 C -0.1014(3) 0.34656(13) 0.34082(16) 0.0254(7) Uani 1 1 d .
C46 C 0.0120(4) 0.37072(13) 0.33399(17) 0.0294(8) Uani 1 1 d .
C47 C 0.1327(3) 0.35260(13) 0.36573(16) 0.0234(7) Uani 1 1 d .
C48 C 0.1359(3) 0.31075(12) 0.40407(15) 0.0204(7) Uani 1 1 d .
C49 C 0.2092(3) 0.19967(11) 0.49581(15) 0.0184(6) Uani 1 1 d .
H49 H 0.1824 0.1651 0.5007 0.022 Uiso 1 1 calc R
C50 C 0.2850(3) 0.18776(12) 0.45039(15) 0.0193(7) Uani 1 1 d .
C51 C 0.4197(3) 0.18049(12) 0.46489(16) 0.0211(7) Uani 1 1 d .
C52 C 0.4841(3) 0.18351(12) 0.52896(17) 0.0227(7) Uani 1 1 d .
C53 C 0.4144(3) 0.19501(12) 0.57664(15) 0.0209(7) Uani 1 1 d .
C54 C 0.2796(3) 0.20270(12) 0.55924(15) 0.0192(7) Uani 1 1 d .
C55 C 0.6330(6) 0.92273(17) 0.3821(2) 0.0601(16) Uani 1 1 d .
C56 C 0.7177(6) 0.9048(2) 0.3455(3) 0.076(2) Uani 1 1 d .
H56 H 0.8086 0.9052 0.3609 0.091 Uiso 1 1 calc R
C57 C 0.6630(6) 0.8856(2) 0.2833(3) 0.0672(16) Uani 1 1 d .
H57 H 0.7175 0.8729 0.2565 0.081 Uiso 1 1 calc R
C58 C 0.5282(6) 0.88583(18) 0.2629(2) 0.0549(14) Uani 1 1 d .
H58 H 0.4915 0.8729 0.2221 0.066 Uiso 1 1 calc R
C59 C 0.4483(5) 0.90443(16) 0.3007(2) 0.0453(11) Uani 1 1 d .
H59 H 0.3573 0.9048 0.2857 0.054 Uiso 1 1 calc R
C60 C 0.5001(5) 0.92287(15) 0.3612(2) 0.0496(12) Uani 1 1 d .
H60 H 0.4449 0.9354 0.3877 0.059 Uiso 1 1 calc R
F1 F 0.48862(19) 0.20316(7) 0.09457(9) 0.0245(4) Uani 1 1 d .
F2 F 0.59052(19) 0.22064(7) -0.01129(9) 0.0260(4) Uani 1 1 d .
F3 F 0.5946(2) 0.14741(8) -0.10046(9) 0.0308(5) Uani 1 1 d .
F4 F 0.4945(2) 0.05667(7) -0.08264(9) 0.0305(5) Uani 1 1 d .
F5 F 0.39619(19) 0.03768(6) 0.02492(9) 0.0236(4) Uani 1 1 d .
F6 F 0.17038(19) 0.08805(9) -0.01767(9) 0.0319(5) Uani 1 1 d .
F7 F -0.0764(2) 0.05965(8) -0.06283(10) 0.0366(5) Uani 1 1 d .
F8 F -0.2427(2) 0.04145(9) 0.01985(12) 0.0438(6) Uani 1 1 d .
F9 F -0.1532(2) 0.04946(12) 0.15065(12) 0.0535(7) Uani 1 1 d .
F10 F 0.0962(2) 0.07547(9) 0.19757(9) 0.0360(5) Uani 1 1 d .
F11 F 0.10382(18) 0.17922(8) 0.17071(10) 0.0304(5) Uani 1 1 d .
F12 F 0.1254(2) 0.25683(8) 0.25200(10) 0.0330(5) Uani 1 1 d .
F13 F 0.3656(2) 0.28455(8) 0.32018(10) 0.0351(5) Uani 1 1 d .
F14 F 0.58498(19) 0.23351(8) 0.30578(10) 0.0306(5) Uani 1 1 d .
F15 F 0.56496(17) 0.15515(7) 0.22471(9) 0.0237(4) Uani 1 1 d .
F16 F 0.22627(18) 0.18561(8) 0.38654(9) 0.0252(4) Uani 1 1 d .
F17 F 0.48901(18) 0.17206(8) 0.41790(10) 0.0294(5) Uani 1 1 d .
F18 F 0.61465(18) 0.17684(8) 0.54426(10) 0.0317(5) Uani 1 1 d .
F19 F 0.47748(19) 0.20036(7) 0.63823(9) 0.0278(5) Uani 1 1 d .
F20 F 0.21744(19) 0.21530(8) 0.60804(9) 0.0268(4) Uani 1 1 d .
F21 F -0.20706(18) 0.28245(8) 0.38558(10) 0.0267(4) Uani 1 1 d .
F22 F -0.2190(2) 0.36514(9) 0.31156(11) 0.0402(6) Uani 1 1 d .
F23 F 0.0067(3) 0.41236(9) 0.29803(11) 0.0445(6) Uani 1 1 d .
F24 F 0.2437(2) 0.37736(8) 0.36106(10) 0.0338(5) Uani 1 1 d .
F25 F 0.25694(18) 0.29610(7) 0.43526(9) 0.0264(4) Uani 1 1 d .
F26 F -0.0329(2) 0.15118(8) 0.57499(10) 0.0335(5) Uani 1 1 d .
F27 F -0.1355(3) 0.16465(9) 0.68163(10) 0.0457(6) Uani 1 1 d .
F28 F -0.2271(2) 0.25640(10) 0.70782(10) 0.0440(6) Uani 1 1 d .
F29 F -0.2124(2) 0.33341(9) 0.62569(10) 0.0368(5) Uani 1 1 d .
F30 F -0.1132(2) 0.32046(7) 0.51900(10) 0.0301(5) Uani 1 1 d .
F31 F 0.6940(5) 0.93932(15) 0.43914(18) 0.1100(16) Uani 1 1 d .

loop_
_atom_site_aniso_label
_atom_site_aniso_U_11
_atom_site_aniso_U_22
_atom_site_aniso_U_33
_atom_site_aniso_U_23
_atom_site_aniso_U_13
_atom_site_aniso_U_12
Al1 0.0125(4) 0.0195(5) 0.0133(4) -0.0027(3) 0.0016(3) -0.0003(4)
Al2 0.0130(4) 0.0219(5) 0.0128(4) -0.0010(4) 0.0018(3) 0.0004(4)
N1 0.0154(12) 0.0199(13) 0.0146(12) -0.0010(10) 0.0054(10) -0.0004(10)
N2 0.0127(12) 0.0239(14) 0.0146(12) 0.0001(10) 0.0024(10) 0.0001(10)
Cl1 0.0555(6) 0.0448(6) 0.0152(4) -0.0001(4) 0.0033(4) -0.0085(5)
Cl2 0.0592(7) 0.0272(5) 0.0492(6) -0.0050(4) 0.0032(5) 0.0126(5)
C1 0.0236(16) 0.0209(16) 0.0192(15) -0.0002(13) 0.0042(13) -0.0033(13)
C2 0.0171(14) 0.0201(15) 0.0167(15) -0.0004(12) 0.0041(12) 0.0022(12)
C3 0.0215(16) 0.0276(17) 0.0230(16) 0.0017(14) 0.0035(13) 0.0053(14)
C4 0.0279(17) 0.0270(18) 0.0194(16) 0.0038(13) 0.0017(14) -0.0033(14)
C5 0.041(2) 0.0278(18) 0.0157(15) 0.0002(14) 0.0010(14) -0.0090(16)
C6 0.0350(19) 0.0340(19) 0.0173(16) -0.0051(14) 0.0131(14) -0.0049(16)
C7 0.0234(17) 0.0301(18) 0.0224(17) -0.0030(14) 0.0054(14) 0.0001(14)
C8 0.0250(17) 0.0202(16) 0.0188(15) 0.0002(12) 0.0047(13) -0.0020(13)
C9 0.0237(16) 0.0199(15) 0.0146(14) -0.0003(12) 0.0050(12) -0.0024(13)
C10 0.0149(14) 0.0174(14) 0.0141(14) -0.0018(11) 0.0002(11) 0.0010(12)
C11 0.0143(14) 0.0169(15) 0.0166(14) -0.0049(12) 0.0003(11) 0.0028(11)
C12 0.0146(14) 0.0164(15) 0.0215(15) 0.0023(12) 0.0016(12) -0.0008(12)
C13 0.0192(15) 0.0254(17) 0.0168(15) 0.0028(13) 0.0057(12) 0.0020(13)
C14 0.0242(16) 0.0203(16) 0.0147(14) -0.0042(12) 0.0045(12) 0.0019(13)
C15 0.0199(15) 0.0141(14) 0.0171(15) 0.0007(12) -0.0008(12) -0.0018(12)
C16 0.0158(14) 0.0209(15) 0.0167(15) -0.0016(12) 0.0013(12) -0.0003(12)
C17 0.0208(16) 0.0335(19) 0.0190(16) -0.0034(14) 0.0036(13) -0.0023(14)
C18 0.0169(16) 0.045(2) 0.0320(19) -0.0018(17) 0.0122(14) -0.0055(16)
C19 0.0157(16) 0.0277(18) 0.041(2) -0.0013(16) -0.0035(15) -0.0046(14)
C20 0.0248(17) 0.0232(17) 0.0219(16) -0.0003(13) -0.0064(14) -0.0019(14)
C21 0.0183(15) 0.0220(16) 0.0213(16) 0.0012(13) 0.0011(13) 0.0006(13)
C22 0.0155(14) 0.0221(15) 0.0138(14) -0.0008(12) 0.0029(11) 0.0010(12)
C23 0.0160(14) 0.0209(15) 0.0164(14) 0.0006(12) 0.0050(12) 0.0053(12)
C24 0.0161(14) 0.0260(17) 0.0158(14) -0.0025(13) 0.0010(12) -0.0017(13)
C25 0.0252(16) 0.0225(16) 0.0145(14) -0.0052(12) 0.0056(12) -0.0016(13)
C26 0.0213(16) 0.0237(16) 0.0190(15) 0.0009(13) 0.0084(13) 0.0071(13)
C27 0.0130(14) 0.0250(16) 0.0160(14) -0.0019(12) 0.0006(11) 0.0028(12)
C28 0.0155(15) 0.0325(18) 0.0192(15) -0.0037(13) 0.0046(12) -0.0065(13)
C29 0.0171(15) 0.0288(17) 0.0120(14) 0.0000(12) -0.0001(12) 0.0001(13)
C30 0.0206(16) 0.0300(18) 0.0168(15) -0.0035(13) 0.0007(12) 0.0020(14)
C31 0.0149(14) 0.0287(17) 0.0196(15) 0.0003(13) 0.0032(12) -0.0019(13)
C32 0.0246(17) 0.0311(18) 0.0218(16) -0.0069(14) 0.0050(13) -0.0009(15)
C33 0.0289(18) 0.0242(17) 0.0314(19) -0.0018(15) 0.0022(15) 0.0012(15)
C34 0.0312(19) 0.0257(18) 0.0275(18) 0.0051(14) -0.0010(15) 0.0010(15)
C35 0.0245(17) 0.0251(17) 0.0198(16) -0.0009(13) 0.0000(13) -0.0023(14)
C36 0.0141(14) 0.0208(15) 0.0162(14) -0.0013(12) 0.0037(12) -0.0018(12)
C37 0.0142(14) 0.0286(17) 0.0132(14) -0.0043(12) 0.0008(11) -0.0023(13)
C38 0.0240(17) 0.0303(18) 0.0189(16) -0.0045(14) 0.0022(13) -0.0009(14)
C39 0.0275(18) 0.044(2) 0.0155(16) -0.0001(15) 0.0026(14) -0.0097(16)
C40 0.0211(16) 0.053(2) 0.0144(15) -0.0108(15) 0.0046(13) -0.0074(16)
C41 0.0180(15) 0.038(2) 0.0196(16) -0.0132(15) 0.0013(13) 0.0002(14)
C42 0.0154(14) 0.0282(17) 0.0205(16) -0.0053(13) 0.0017(12) -0.0013(13)
C43 0.0185(15) 0.0223(16) 0.0146(14) -0.0020(12) 0.0041(12) 0.0020(12)
C44 0.0185(15) 0.0254(17) 0.0182(15) -0.0035(13) 0.0031(12) 0.0005(13)
C45 0.0251(17) 0.0321(19) 0.0177(16) 0.0035(14) 0.0005(13) 0.0057(15)
C46 0.043(2) 0.0268(18) 0.0199(16) 0.0061(14) 0.0110(15) 0.0059(16)
C47 0.0277(17) 0.0260(17) 0.0188(16) -0.0031(13) 0.0103(13) -0.0035(14)
C48 0.0195(15) 0.0253(16) 0.0162(15) -0.0034(13) 0.0031(12) -0.0017(13)
C49 0.0180(15) 0.0162(15) 0.0193(15) 0.0005(12) -0.0008(12) -0.0031(12)
C50 0.0172(15) 0.0220(16) 0.0169(15) 0.0002(12) -0.0012(12) -0.0011(12)
C51 0.0190(15) 0.0214(16) 0.0236(16) -0.0010(13) 0.0056(13) -0.0029(13)
C52 0.0165(15) 0.0177(15) 0.0312(18) 0.0045(13) -0.0024(13) -0.0006(12)
C53 0.0210(15) 0.0196(15) 0.0185(15) 0.0015(12) -0.0054(13) -0.0029(13)
C54 0.0212(15) 0.0203(16) 0.0168(15) -0.0011(12) 0.0054(12) -0.0018(13)
C55 0.086(4) 0.035(2) 0.041(3) 0.009(2) -0.034(3) -0.015(3)
C56 0.067(4) 0.061(4) 0.087(4) 0.042(3) -0.018(3) -0.015(3)
C57 0.092(4) 0.057(3) 0.061(3) 0.030(3) 0.036(3) 0.010(3)
C58 0.087(4) 0.043(3) 0.028(2) 0.0116(19) -0.007(2) -0.008(3)
C59 0.064(3) 0.036(2) 0.030(2) 0.0065(18) -0.006(2) -0.008(2)
C60 0.084(4) 0.029(2) 0.031(2) 0.0059(17) -0.002(2) 0.005(2)
F1 0.0344(11) 0.0158(9) 0.0248(10) -0.0069(7) 0.0095(8) -0.0035(8)
F2 0.0299(11) 0.0209(10) 0.0295(10) 0.0002(8) 0.0112(8) -0.0074(8)
F3 0.0401(12) 0.0353(11) 0.0220(10) -0.0010(9) 0.0184(9) -0.0047(10)
F4 0.0490(13) 0.0233(10) 0.0217(10) -0.0084(8) 0.0128(9) -0.0004(9)
F5 0.0354(11) 0.0143(9) 0.0216(9) -0.0018(7) 0.0065(8) -0.0049(8)
F6 0.0255(10) 0.0534(14) 0.0159(9) 0.0051(9) 0.0013(8) -0.0075(10)
F7 0.0329(11) 0.0443(13) 0.0253(11) 0.0017(9) -0.0123(9) -0.0078(10)
F8 0.0161(10) 0.0534(15) 0.0570(15) -0.0017(12) -0.0049(10) -0.0114(10)
F9 0.0221(11) 0.097(2) 0.0459(14) -0.0005(14) 0.0175(10) -0.0156(13)
F10 0.0252(10) 0.0658(16) 0.0188(10) -0.0042(10) 0.0090(8) -0.0045(10)
F11 0.0139(9) 0.0392(12) 0.0351(11) -0.0128(9) -0.0029(8) 0.0061(8)
F12 0.0247(10) 0.0366(12) 0.0387(12) -0.0104(10) 0.0087(9) 0.0133(9)
F13 0.0393(12) 0.0311(11) 0.0361(12) -0.0202(9) 0.0100(10) -0.0014(10)
F14 0.0217(10) 0.0365(12) 0.0300(11) -0.0120(9) -0.0040(8) -0.0063(9)
F15 0.0112(8) 0.0286(10) 0.0303(10) -0.0058(8) 0.0019(7) 0.0030(7)
F16 0.0191(9) 0.0415(12) 0.0142(9) -0.0010(8) 0.0018(7) 0.0018(8)
F17 0.0179(9) 0.0417(12) 0.0308(11) -0.0018(9) 0.0105(8) 0.0028(9)
F18 0.0137(9) 0.0383(12) 0.0397(12) 0.0037(9) -0.0032(8) 0.0020(8)
F19 0.0291(10) 0.0293(11) 0.0193(9) 0.0033(8) -0.0097(8) -0.0022(9)
F20 0.0265(10) 0.0386(11) 0.0149(9) -0.0030(8) 0.0029(8) 0.0020(9)
F21 0.0160(9) 0.0327(11) 0.0301(10) -0.0010(8) 0.0012(8) 0.0014(8)
F22 0.0338(12) 0.0479(14) 0.0359(12) 0.0141(10) -0.0007(10) 0.0170(10)
F23 0.0578(15) 0.0359(13) 0.0414(13) 0.0200(11) 0.0133(12) 0.0067(11)
F24 0.0364(12) 0.0319(11) 0.0360(12) 0.0039(9) 0.0142(10) -0.0093(9)
F25 0.0163(9) 0.0305(11) 0.0308(10) 0.0025(8) 0.0007(8) -0.0040(8)
F26 0.0486(13) 0.0294(11) 0.0243(10) 0.0027(9) 0.0118(9) 0.0034(10)
F27 0.0657(17) 0.0538(15) 0.0216(11) 0.0076(10) 0.0188(11) -0.0083(13)
F28 0.0448(14) 0.0701(17) 0.0215(11) -0.0140(11) 0.0174(10) -0.0048(12)
F29 0.0330(11) 0.0463(13) 0.0322(11) -0.0181(10) 0.0090(9) 0.0076(10)
F30 0.0369(12) 0.0282(11) 0.0270(10) -0.0022(9) 0.0109(9) 0.0036(9)
F31 0.145(4) 0.082(3) 0.076(2) -0.014(2) -0.046(3) 0.004(2)

loop_
_atom_type_symbol
_atom_type_description
_atom_type_scat_dispersion_real
_atom_type_scat_dispersion_imag
_atom_type_scat_source
C C 0.0033 0.0016 'International Tables Vol C Tables 4.2.6.8 and 6.1.1.4'
H H 0.0000 0.0000 'International Tables Vol C Tables 4.2.6.8 and 6.1.1.4'
N N 0.0061 0.0033 'International Tables Vol C Tables 4.2.6.8 and 6.1.1.4'
F F 0.0171 0.0103 'International Tables Vol C Tables 4.2.6.8 and 6.1.1.4'
Al Al 0.0645 0.0514 'International Tables Vol C Tables 4.2.6.8 and 6.1.1.4'
Cl Cl 0.1484 0.1585 'International Tables Vol C Tables 4.2.6.8 and 6.1.1.4'

loop_
_geom_angle_atom_site_label_1
_geom_angle_atom_site_label_2
_geom_angle_atom_site_label_3
_geom_angle
C10 Al1 C22 112.45(13)
C10 Al1 C16 110.02(13)
C22 Al1 C16 113.78(13)
C10 Al1 N1 106.54(12)
C22 Al1 N1 106.00(12)
C16 Al1 N1 107.59(12)
C49 Al2 C37 112.86(13)
C49 Al2 C43 109.17(13)
C37 Al2 C43 111.95(14)
C49 Al2 N2 107.67(12)
C37 Al2 N2 109.04(12)
C43 Al2 N2 105.82(12)
C9 N1 C1 107.2(2)
C9 N1 C2 102.3(2)
C1 N1 C2 109.3(2)
C9 N1 Al1 118.6(2)
C1 N1 Al1 110.64(18)
C2 N1 Al1 108.23(18)
C36 N2 C28 107.1(2)
C36 N2 C29 101.7(2)
C28 N2 C29 108.4(2)
C36 N2 Al2 119.39(18)
C28 N2 Al2 108.86(19)
C29 N2 Al2 110.75(19)
C3 C2 N1 106.3(3)
C8 C3 C2 102.1(3)
C5 C4 C8 117.7(3)
C4 C5 C6 122.5(3)
C4 C5 Cl1 118.3(3)
C6 C5 Cl1 119.2(3)
C5 C6 C7 120.1(3)
C6 C7 C9 118.0(3)
C4 C8 C9 120.0(3)
C4 C8 C3 129.4(3)
C9 C8 C3 110.5(3)
C7 C9 C8 121.6(3)
C7 C9 N1 127.3(3)
C8 C9 N1 111.0(3)
C11 C10 C15 113.7(3)
C11 C10 Al1 125.5(2)
C15 C10 Al1 120.2(2)
F1 C11 C12 115.9(3)
F1 C11 C10 119.9(3)
C12 C11 C10 124.2(3)
F2 C12 C13 119.6(3)
F2 C12 C11 121.4(3)
C13 C12 C11 118.9(3)
F3 C13 C14 120.0(3)
F3 C13 C12 120.5(3)
C14 C13 C12 119.5(3)
F4 C14 C15 121.3(3)
F4 C14 C13 119.3(3)
C15 C14 C13 119.4(3)
F5 C15 C14 117.2(3)
F5 C15 C10 118.6(3)
C14 C15 C10 124.2(3)
C17 C16 C21 113.1(3)
C17 C16 Al1 120.2(2)
C21 C16 Al1 126.6(3)
F10 C17 C18 116.0(3)
F10 C17 C16 118.9(3)
C18 C17 C16 125.1(3)
F9 C18 C19 120.4(3)
F9 C18 C17 121.0(3)
C19 C18 C17 118.7(3)
F8 C19 C20 120.7(3)
F8 C19 C18 119.8(4)
C20 C19 C18 119.5(3)
F7 C20 C19 119.6(3)
F7 C20 C21 120.9(3)
C19 C20 C21 119.5(3)
F6 C21 C16 120.7(3)
F6 C21 C20 115.2(3)
C16 C21 C20 124.1(3)
C27 C22 C23 113.7(3)
C27 C22 Al1 126.4(2)
C23 C22 Al1 119.8(2)
F15 C23 C24 117.3(3)
F15 C23 C22 118.5(3)
C24 C23 C22 124.2(3)
F14 C24 C25 119.4(3)
F14 C24 C23 121.1(3)
C25 C24 C23 119.4(3)
F13 C25 C24 120.7(3)
F13 C25 C26 119.8(3)
C24 C25 C26 119.4(3)
F12 C26 C27 121.3(3)
F12 C26 C25 119.7(3)
C27 C26 C25 119.0(3)
F11 C27 C26 116.3(3)
F11 C27 C22 119.5(3)
C26 C27 C22 124.2(3)
C30 C29 N2 106.9(3)
C31 C30 C29 102.1(2)
C32 C31 C36 120.0(3)
C32 C31 C30 129.9(3)
C36 C31 C30 110.1(3)
C31 C32 C33 118.7(3)
C32 C33 C34 121.4(3)
C32 C33 Cl2 119.2(3)
C34 C33 Cl2 119.3(3)
C35 C34 C33 119.6(3)
C36 C35 C34 118.9(3)
C35 C36 C31 121.3(3)
C35 C36 N2 126.9(3)
C31 C36 N2 111.7(3)
C38 C37 C42 113.6(3)
C38 C37 Al2 121.2(3)
C42 C37 Al2 124.9(3)
F26 C38 C39 116.1(3)
F26 C38 C37 118.9(3)
C39 C38 C37 125.0(3)
F27 C39 C38 121.0(3)
F27 C39 C40 120.6(3)
C38 C39 C40 118.4(3)
F28 C40 C41 120.3(4)
F28 C40 C39 120.0(4)
C41 C40 C39 119.6(3)
F29 C41 C40 119.7(3)
F29 C41 C42 120.7(3)
C40 C41 C42 119.6(3)
F30 C42 C41 115.4(3)
F30 C42 C37 120.8(3)
C41 C42 C37 123.7(3)
C48 C43 C44 114.0(3)
C48 C43 Al2 125.6(2)
C44 C43 Al2 120.3(2)
F21 C44 C45 117.5(3)
F21 C44 C43 118.5(3)
C45 C44 C43 124.0(3)
F22 C45 C46 119.3(3)
F22 C45 C44 121.2(3)
C46 C45 C44 119.4(3)
F23 C46 C45 120.7(3)
F23 C46 C47 119.9(3)
C45 C46 C47 119.4(3)
F24 C47 C48 121.5(3)
F24 C47 C46 119.4(3)
C48 C47 C46 119.0(3)
F25 C48 C47 115.7(3)
F25 C48 C43 120.1(3)
C47 C48 C43 124.2(3)
C50 C49 C54 114.2(3)
C50 C49 Al2 120.0(2)
C54 C49 Al2 124.6(2)
F16 C50 C51 116.8(3)
F16 C50 C49 118.8(3)
C51 C50 C49 124.3(3)
F17 C51 C50 121.4(3)
F17 C51 C52 119.8(3)
C50 C51 C52 118.8(3)
F18 C52 C53 120.2(3)
F18 C52 C51 120.0(3)
C53 C52 C51 119.8(3)
F19 C53 C52 119.9(3)
F19 C53 C54 121.1(3)
C52 C53 C54 118.9(3)
F20 C54 C53 116.1(3)
F20 C54 C49 120.1(3)
C53 C54 C49 123.8(3)
F31 C55 C56 112.6(6)
F31 C55 C60 124.6(7)
C56 C55 C60 122.8(5)
C55 C56 C57 117.6(5)
C58 C57 C56 119.0(6)
C59 C58 C57 121.2(5)
C58 C59 C60 120.3(5)
C55 C60 C59 119.2(5)

loop_
_geom_bond_atom_site_label_1
_geom_bond_atom_site_label_2
_geom_bond_distance
Al1 C10 1.991(3)
Al1 C22 1.993(3)
Al1 C16 2.012(3)
Al1 N1 2.034(3)
Al2 C49 1.985(3)
Al2 C37 2.000(3)
Al2 C43 2.003(3)
Al2 N2 2.039(3)
N1 C9 1.479(4)
N1 C1 1.510(4)
N1 C2 1.528(4)
N2 C36 1.484(4)
N2 C28 1.509(4)
N2 C29 1.527(4)
Cl1 C5 1.743(3)
Cl2 C33 1.741(4)
C2 C3 1.524(4)
C3 C8 1.486(5)
C4 C5 1.376(5)
C4 C8 1.390(4)
C5 C6 1.379(5)
C6 C7 1.383(5)
C7 C9 1.385(5)
C8 C9 1.391(4)
C10 C11 1.387(4)
C10 C15 1.388(4)
C11 F1 1.350(3)
C11 C12 1.378(5)
C12 F2 1.341(4)
C12 C13 1.375(5)
C13 F3 1.335(4)
C13 C14 1.375(5)
C14 F4 1.346(4)
C14 C15 1.367(5)
C15 F5 1.355(3)
C16 C17 1.377(5)
C16 C21 1.384(4)
C17 F10 1.358(4)
C17 C18 1.377(5)
C18 F9 1.338(4)
C18 C19 1.375(5)
C19 F8 1.341(4)
C19 C20 1.356(5)
C20 F7 1.343(4)
C20 C21 1.385(4)
C21 F6 1.344(4)
C22 C27 1.385(4)
C22 C23 1.385(4)
C23 F15 1.353(3)
C23 C24 1.370(4)
C24 F14 1.343(3)
C24 C25 1.367(5)
C25 F13 1.339(4)
C25 C26 1.379(4)
C26 F12 1.344(4)
C26 C27 1.373(5)
C27 F11 1.354(3)
C29 C30 1.525(5)
C30 C31 1.505(4)
C31 C32 1.379(5)
C31 C36 1.387(4)
C32 C33 1.383(5)
C33 C34 1.391(5)
C34 C35 1.383(5)
C35 C36 1.381(4)
C37 C38 1.383(5)
C37 C42 1.389(5)
C38 F26 1.357(4)
C38 C39 1.378(5)
C39 F27 1.345(4)
C39 C40 1.379(6)
C40 F28 1.338(4)
C40 C41 1.370(5)
C41 F29 1.345(4)
C41 C42 1.381(5)
C42 F30 1.349(4)
C43 C48 1.381(5)
C43 C44 1.387(4)
C44 F21 1.347(4)
C44 C45 1.376(5)
C45 F22 1.344(4)
C45 C46 1.368(5)
C46 F23 1.343(4)
C46 C47 1.381(5)
C47 F24 1.343(4)
C47 C48 1.378(5)
C48 F25 1.350(4)
C49 C50 1.379(5)
C49 C54 1.384(4)
C50 F16 1.355(3)
C50 C51 1.376(4)
C51 F17 1.340(4)
C51 C52 1.376(4)
C52 F18 1.334(4)
C52 C53 1.372(5)
C53 F19 1.332(3)
C53 C54 1.382(4)
C54 F20 1.348(4)
C55 F31 1.313(5)
C55 C56 1.354(9)
C55 C60 1.355(8)
C56 C57 1.411(9)
C57 C58 1.372(8)
C58 C59 1.344(7)
C59 C60 1.366(6)
